data_4037411
loop_
_publ_author_name
'Galangau, Olivier'
'Delbaere, St\'ephanie'
'Ratel-Ramond, Nicolas'
'Rapenne, Gw\'ena\"el'
'Li, Ruiji'
'Calupitan, Jan Patrick Dela Cruz'
'Nakashima, Takuya'
'Kawai, Tsuyoshi'

_publ_section_title
;
 Dual Photochemical Bond Cleavage for a Diarylethene-Based Phototrigger
 Containing both Methanolic and Acetic Sources.
;
_journal_issue 22
_journal_name_full 'The Journal of organic chemistry'
_journal_page_first 11282
_journal_page_last 11290
_journal_paper_doi 10.1021/acs.joc.6b02256
_journal_volume 81
_journal_year 2016
_chemical_formula_sum 'C25 H19 N O2 S2'
_chemical_formula_weight 429.53
_space_group_IT_number 29
_space_group_name_Hall 'P -2a -2ab'
_space_group_name_H-M_alt 'P b 21 a'
_symmetry_cell_setting orthorhombic
_symmetry_space_group_name_Hall 'P -2a -2ab'
_symmetry_space_group_name_H-M 'P b 21 a'
_atom_sites_solution_hydrogens geom
_audit_creation_date 2016-06-01T08:46:31-00:00
_audit_creation_method 'WinGX routine CIF_UPDATE'
_cell_angle_alpha 90
_cell_angle_beta 90
_cell_angle_gamma 90
_cell_formula_units_Z 8
_cell_length_a 10.7644(5)
_cell_length_b 16.2126(7)
_cell_length_c 24.4126(13)
_cell_measurement_reflns_used 364
_cell_measurement_temperature 180(2)
_cell_measurement_theta_max 24.21
_cell_measurement_theta_min 2.68
_cell_volume 4260.5(4)
_computing_structure_refinement 'SHELXL-2014/7 (Sheldrick, 2014)'
_diffrn_ambient_temperature 180(2)
_diffrn_measured_fraction_theta_full 1
_diffrn_measured_fraction_theta_max 0.997
_diffrn_measurement_device_type 'Bruker kappa APEX-II CCD'
_diffrn_measurement_method 'phi and omega scans'
_diffrn_radiation_monochromator 'graphite monochromator'
_diffrn_radiation_type MoK\a
_diffrn_radiation_wavelength 0.71073
_diffrn_reflns_av_R_equivalents 0.0569
_diffrn_reflns_Laue_measured_fraction_full 1
_diffrn_reflns_Laue_measured_fraction_max 0.997
_diffrn_reflns_limit_h_max 13
_diffrn_reflns_limit_h_min -12
_diffrn_reflns_limit_k_max 15
_diffrn_reflns_limit_k_min -20
_diffrn_reflns_limit_l_max 29
_diffrn_reflns_limit_l_min -30
_diffrn_reflns_number 39032
_diffrn_reflns_point_group_measured_fraction_full 0.936
_diffrn_reflns_point_group_measured_fraction_max 0.924
_diffrn_reflns_theta_full 25.242
_diffrn_reflns_theta_max 26.08
_diffrn_reflns_theta_min 0.834
_diffrn_source 'sealed tube'
_exptl_absorpt_coefficient_mu 0.272
_exptl_absorpt_correction_T_max 0.745
_exptl_absorpt_correction_T_min 0.598
_exptl_absorpt_correction_type multi-scan
_exptl_absorpt_process_details
;
SADABS-2012/1 - Bruker AXS area detector scaling and absorption correction
;
_exptl_crystal_colour white
_exptl_crystal_density_diffrn 1.339
_exptl_crystal_description parallelepiped
_exptl_crystal_F_000 1792
_exptl_crystal_size_max 1.00
_exptl_crystal_size_mid 0.60
_exptl_crystal_size_min 0.20
_refine_diff_density_max 0.637
_refine_diff_density_min -0.244
_refine_diff_density_rms 0.065
_refine_ls_abs_structure_details
;
 Flack x determined using 2560 quotients [(I+)-(I-)]/[(I+)+(I-)]
 (Parsons, Flack and Wagner, Acta Cryst. B69 (2013) 249-259).
;
_refine_ls_abs_structure_Flack -0.01(3)
_refine_ls_extinction_method none
_refine_ls_goodness_of_fit_ref 1.061
_refine_ls_hydrogen_treatment mixed
_refine_ls_matrix_type full
_refine_ls_number_parameters 578
_refine_ls_number_reflns 7795
_refine_ls_number_restraints 1
_refine_ls_restrained_S_all 1.061
_refine_ls_R_factor_all 0.0501
_refine_ls_R_factor_gt 0.0384
_refine_ls_shift/su_max 0.001
_refine_ls_shift/su_mean 0
_refine_ls_structure_factor_coef Fsqd
_refine_ls_weighting_details 'w=1/[\s^2^(Fo^2^)+(0.0703P)^2^] where P=(Fo^2^+2Fc^2^)/3'
_refine_ls_weighting_scheme calc
_refine_ls_wR_factor_ref 0.1126
_reflns_number_gt 6555
_reflns_number_total 7795
_reflns_threshold_expression 'I > 2\s(I)'
_cod_data_source_file jo6b02256_si_001.cif
_cod_data_source_block og133_mes_0m
_cod_depositor_comments
;

2020-04-07
Z value and formula fixed to values more according to usual
chemical conventions.                 miguel
;
_cod_original_formula_sum 'C50 H38 N2 O4 S4'
_cod_original_formula_weight 859.06
_cod_original_formula_units_Z 4
_cod_original_sg_symbol_H-M 'P b21a'
_cod_database_code 4037411

loop_
_symmetry_equiv_pos_as_xyz
'x, y, z'
x+1/2,y,-z
-x+1/2,y+1/2,z
-x,y+1/2,-z

loop_
_atom_site_label
_atom_site_fract_x
_atom_site_fract_y
_atom_site_fract_z
_atom_site_U_iso_or_equiv
_atom_site_adp_type
_atom_site_calc_flag
_atom_site_occupancy
_atom_site_type_symbol
C1 0.5532(3) 0.8365(2) 0.57911(16) 0.0348(9) Uani d 1 C
H1 0.4797 0.8663 0.5767 0.038(11) Uiso calc 1 H
C2 0.6426(3) 0.8583(2) 0.61690(16) 0.0326(8) Uani d 1 C
H2 0.6287 0.9029 0.6401 0.041(11) Uiso calc 1 H
C3 0.7528(3) 0.8147(2) 0.62057(14) 0.0260(7) Uani d 1 C
H3 0.8128 0.8301 0.646 0.049(13) Uiso calc 1 H
C4 0.7737(3) 0.74740(19) 0.58609(13) 0.0223(7) Uani d 1 C
C5 0.6829(3) 0.7252(2) 0.54806(15) 0.0276(8) Uani d 1 C
H5 0.6957 0.6805 0.5249 0.030(10) Uiso calc 1 H
C6 0.5735(3) 0.7701(2) 0.54500(16) 0.0327(9) Uani d 1 C
H6 0.5131 0.7553 0.5196 0.039 Uiso calc 1 H
C7 0.8920(3) 0.70152(18) 0.59057(14) 0.0214(7) Uani d 1 C
C8 1.0849(3) 0.6720(2) 0.61626(14) 0.0217(7) Uani d 1 C
C9 1.0625(3) 0.6010(2) 0.58720(14) 0.0238(7) Uani d 1 C
C10 1.2001(3) 0.6919(2) 0.64525(15) 0.0260(8) Uani d 1 C
C11 1.1397(3) 0.52713(19) 0.58055(14) 0.0241(7) Uani d 1 C
C12 1.2030(3) 0.7264(2) 0.69935(15) 0.0290(8) Uani d 1 C
C13 1.1071(3) 0.7499(2) 0.73396(16) 0.0369(9) Uani d 1 C
H13 1.025 0.743 0.723 0.028(9) Uiso calc 1 H
C14 1.1330(4) 0.7831(3) 0.78419(19) 0.0489(11) Uani d 1 C
H14 1.0679 0.7988 0.807 0.032(10) Uiso calc 1 H
C15 1.2536(5) 0.7938(3) 0.80176(18) 0.0531(12) Uani d 1 C
H15 1.2686 0.8172 0.8359 0.058(14) Uiso calc 1 H
C16 1.3509(4) 0.7708(3) 0.7699(2) 0.0489(12) Uani d 1 C
H16 1.4322 0.778 0.7819 0.055(13) Uiso calc 1 H
C17 1.3262(3) 0.7356(2) 0.71815(17) 0.0356(9) Uani d 1 C
C18 1.3153(3) 0.6772(2) 0.62570(17) 0.0349(9) Uani d 1 C
H18 1.3298 0.6553 0.5911 0.046(12) Uiso calc 1 H
C19 1.1592(3) 0.4924(2) 0.52905(15) 0.0263(8) Uani d 1 C
C20 1.2351(3) 0.4233(2) 0.52231(15) 0.0308(9) Uani d 1 C
H20 1.2485 0.4012 0.4877 0.025(9) Uiso calc 1 H
C21 1.2897(3) 0.3882(2) 0.56776(17) 0.0349(9) Uani d 1 C
H21 1.3411 0.3426 0.5633 0.032(9) Uiso calc 1 H
C22 1.2699(3) 0.4193(2) 0.61975(16) 0.0319(9) Uani d 1 C
H22 1.3067 0.3945 0.65 0.037(11) Uiso calc 1 H
C23 1.1946(3) 0.4879(2) 0.62613(15) 0.0275(8) Uani d 1 C
C24 1.0943(4) 0.4917(3) 0.43505(17) 0.0401(10) Uani d 1 C
H24A 1.0506 0.5262 0.4095 0.063(14) Uiso calc 1 H
H24B 1.177 0.4819 0.4218 0.088(19) Uiso calc 1 H
H24C 1.0514 0.4401 0.4388 0.056(14) Uiso calc 1 H
C25 1.2367(4) 0.4960(3) 0.72180(17) 0.0469(11) Uani d 1 C
H25A 1.2073 0.524 0.7539 0.032(11) Uiso calc 1 H
H25B 1.228 0.4375 0.7267 0.069(15) Uiso calc 1 H
H25C 1.3226 0.5092 0.7159 0.040(11) Uiso calc 1 H
C26 0.4525(3) 0.5945(2) 0.92640(16) 0.0344(9) Uani d 1 C
H26 0.5268 0.6233 0.9301 0.033(10) Uiso calc 1 H
C27 0.3673(3) 0.6184(2) 0.88777(15) 0.0309(8) Uani d 1 C
H27 0.3844 0.6633 0.8653 0.033(10) Uiso calc 1 H
C28 0.2566(3) 0.5766(2) 0.88183(14) 0.0266(7) Uani d 1 C
H28 0.1994 0.5935 0.8556 0.059(14) Uiso calc 1 H
C29 0.2305(3) 0.5089(2) 0.91505(13) 0.0231(7) Uani d 1 C
C30 0.3175(3) 0.4845(2) 0.95436(15) 0.0294(8) Uani d 1 C
H30 0.3014 0.4394 0.9768 0.034(10) Uiso calc 1 H
C31 0.4284(3) 0.5280(2) 0.95972(17) 0.0339(9) Uani d 1 C
H31 0.4863 0.512 0.9859 0.041(10) Uiso calc 1 H
C32 0.1131(3) 0.46364(19) 0.90832(14) 0.0215(7) Uani d 1 C
C33 -0.0783(3) 0.4351(2) 0.88134(14) 0.0230(7) Uani d 1 C
C34 -0.0569(3) 0.3636(2) 0.90975(13) 0.0232(7) Uani d 1 C
C35 -0.1949(3) 0.4559(2) 0.85287(15) 0.0256(8) Uani d 1 C
C36 -0.1374(3) 0.2906(2) 0.91542(14) 0.0250(7) Uani d 1 C
C37 -0.3096(3) 0.4394(2) 0.87348(16) 0.0319(9) Uani d 1 C
H37 -0.3221 0.4166 0.908 0.049(13) Uiso calc 1 H
C38 -0.2012(3) 0.4920(2) 0.79915(15) 0.0256(8) Uani d 1 C
C39 -0.1063(3) 0.5194(2) 0.76440(15) 0.0313(8) Uani d 1 C
H39 -0.0238 0.5147 0.7752 0.038(10) Uiso calc 1 H
C40 -0.1348(3) 0.5532(3) 0.71444(16) 0.0373(9) Uani d 1 C
H40 -0.0713 0.571 0.6915 0.058(13) Uiso calc 1 H
C41 -0.2591(4) 0.5613(3) 0.69767(15) 0.0400(10) Uani d 1 C
H41 -0.2767 0.5851 0.6639 0.059(13) Uiso calc 1 H
C42 -0.3553(3) 0.5346(2) 0.73023(17) 0.0372(9) Uani d 1 C
H42 -0.4373 0.5393 0.7187 0.078(17) Uiso calc 1 H
C43 -0.3266(3) 0.5002(2) 0.78104(16) 0.0296(8) Uani d 1 C
C44 -0.1628(3) 0.2561(2) 0.96676(16) 0.0288(8) Uani d 1 C
C45 -0.2429(3) 0.1890(2) 0.97256(17) 0.0345(9) Uani d 1 C
H45 -0.2595 0.167 1.007 0.062(14) Uiso calc 1 H
C46 -0.2966(3) 0.1561(2) 0.92667(19) 0.0411(10) Uani d 1 C
H46 -0.3518 0.1123 0.9304 0.044(11) Uiso calc 1 H
C47 -0.2707(3) 0.1865(2) 0.87462(17) 0.0377(10) Uani d 1 C
H47 -0.307 0.1627 0.8439 0.039(11) Uiso calc 1 H
C48 -0.1907(3) 0.2525(2) 0.86905(15) 0.0287(8) Uani d 1 C
C49 -0.1016(4) 0.2522(3) 1.06121(17) 0.0433(10) Uani d 1 C
H49A -0.0573 0.2853 1.0874 0.058(14) Uiso calc 1 H
H49B -0.1852 0.2438 1.0737 0.075(16) Uiso calc 1 H
H49C -0.0609 0.1999 1.0573 0.050(13) Uiso calc 1 H
C50 -0.2248(4) 0.2636(3) 0.77307(18) 0.0550(12) Uani d 1 C
H50A -0.1904 0.2904 0.7415 0.072(16) Uiso calc 1 H
H50B -0.2219 0.2049 0.768 0.10(2) Uiso calc 1 H
H50C -0.3094 0.2807 0.7779 0.069(15) Uiso calc 1 H
N1 0.9884(2) 0.72809(16) 0.61819(11) 0.0235(6) Uani d 1 N
N2 0.0185(2) 0.49117(16) 0.88045(11) 0.0244(6) Uani d 1 N
O1 1.1003(2) 0.53182(15) 0.48703(10) 0.0324(6) Uani d 1 O
O2 1.1664(2) 0.52131(15) 0.67593(10) 0.0331(6) Uani d 1 O
O3 -0.1037(2) 0.29355(15) 1.00951(11) 0.0355(6) Uani d 1 O
O4 -0.1552(2) 0.28511(16) 0.81983(11) 0.0359(6) Uani d 1 O
S1 0.91301(7) 0.60615(5) 0.55999(4) 0.0249(3) Uani d 1 S
S2 1.43237(8) 0.70231(7) 0.67022(5) 0.0461(4) Uani d 1 S
S3 0.08964(7) 0.36766(5) 0.93820(4) 0.0248(3) Uani d 1 S
S4 -0.42943(8) 0.46451(6) 0.82997(5) 0.0390(3) Uani d 1 S

loop_
_atom_site_aniso_label
_atom_site_aniso_U_11
_atom_site_aniso_U_22
_atom_site_aniso_U_33
_atom_site_aniso_U_12
_atom_site_aniso_U_13
_atom_site_aniso_U_23
C1 0.0231(17) 0.035(2) 0.046(2) 0.0053(15) 0.0037(17) 0.0115(17)
C2 0.0341(19) 0.0238(18) 0.040(2) 0.0040(15) 0.0122(17) 0.0047(16)
C3 0.0228(16) 0.0281(18) 0.0272(19) -0.0016(14) 0.0017(15) 0.0029(14)
C4 0.0212(15) 0.0197(17) 0.0261(18) -0.0005(12) 0.0009(14) 0.0069(13)
C5 0.0278(17) 0.0241(18) 0.031(2) -0.0032(14) -0.0016(15) 0.0004(15)
C6 0.0236(18) 0.035(2) 0.040(2) -0.0024(15) -0.0093(16) 0.0105(18)
C7 0.0228(15) 0.0176(17) 0.0239(19) -0.0007(12) 0.0037(14) 0.0022(13)
C8 0.0193(15) 0.0209(17) 0.0248(19) -0.0001(12) 0.0026(13) 0.0038(14)
C9 0.0220(15) 0.0226(18) 0.0270(19) 0.0003(13) 0.0031(13) 0.0037(14)
C10 0.0193(16) 0.0202(17) 0.038(2) 0.0013(13) -0.0013(15) 0.0091(15)
C11 0.0217(16) 0.0200(17) 0.031(2) -0.0007(13) 0.0033(14) 0.0026(14)
C12 0.0273(17) 0.0231(18) 0.037(2) -0.0036(14) -0.0089(15) 0.0083(15)
C13 0.034(2) 0.043(2) 0.034(2) 0.0068(17) -0.0094(17) -0.0026(17)
C14 0.053(3) 0.056(3) 0.038(3) 0.011(2) -0.007(2) -0.009(2)
C15 0.068(3) 0.053(3) 0.039(3) -0.010(2) -0.025(3) 0.001(2)
C16 0.044(2) 0.049(3) 0.053(3) -0.012(2) -0.027(2) 0.019(2)
C17 0.0301(19) 0.032(2) 0.044(3) -0.0085(15) -0.0129(17) 0.0144(17)
C18 0.0237(18) 0.039(2) 0.042(3) -0.0025(15) 0.0010(16) 0.0098(18)
C19 0.0230(16) 0.0212(17) 0.035(2) -0.0015(13) 0.0037(15) 0.0032(14)
C20 0.0281(18) 0.026(2) 0.038(2) 0.0033(14) 0.0124(16) 0.0018(16)
C21 0.0284(19) 0.0223(19) 0.054(3) 0.0082(15) 0.0066(17) 0.0045(16)
C22 0.0258(17) 0.029(2) 0.040(2) 0.0036(15) -0.0018(17) 0.0107(16)
C23 0.0209(16) 0.0233(19) 0.038(2) -0.0033(13) 0.0032(15) 0.0046(15)
C24 0.042(2) 0.043(3) 0.035(2) 0.0033(18) 0.0014(18) -0.0067(18)
C25 0.041(2) 0.065(3) 0.035(2) 0.010(2) -0.009(2) 0.009(2)
C26 0.0236(17) 0.034(2) 0.046(2) -0.0053(15) 0.0030(17) -0.0105(17)
C27 0.0305(18) 0.0255(18) 0.037(2) -0.0011(14) 0.0058(16) 0.0001(16)
C28 0.0253(16) 0.0279(18) 0.0267(19) 0.0033(15) -0.0005(15) -0.0035(14)
C29 0.0207(15) 0.0232(17) 0.0253(18) 0.0002(13) 0.0004(14) -0.0036(14)
C30 0.0322(18) 0.0248(18) 0.031(2) 0.0021(14) -0.0010(16) 0.0027(15)
C31 0.0278(18) 0.035(2) 0.039(2) 0.0037(15) -0.0088(16) -0.0039(18)
C32 0.0232(16) 0.0183(16) 0.0229(19) 0.0017(13) 0.0034(14) -0.0012(13)
C33 0.0198(16) 0.0229(17) 0.026(2) -0.0009(12) 0.0035(13) -0.0030(14)
C34 0.0232(15) 0.0237(17) 0.0227(18) 0.0011(14) 0.0033(13) -0.0029(14)
C35 0.0219(16) 0.0228(18) 0.032(2) -0.0017(13) 0.0017(14) -0.0038(14)
C36 0.0226(16) 0.0202(17) 0.032(2) 0.0018(13) 0.0032(15) -0.0035(14)
C37 0.0246(18) 0.035(2) 0.036(2) -0.0011(15) 0.0029(15) -0.0016(16)
C38 0.0226(16) 0.0230(18) 0.031(2) -0.0005(13) -0.0012(15) -0.0046(14)
C39 0.0270(18) 0.034(2) 0.033(2) 0.0000(15) -0.0002(16) -0.0007(16)
C40 0.036(2) 0.043(2) 0.033(2) -0.0022(17) 0.0018(17) 0.0032(17)
C41 0.047(2) 0.045(2) 0.028(2) 0.0034(19) -0.0079(19) -0.0012(18)
C42 0.030(2) 0.040(2) 0.042(2) 0.0026(16) -0.0127(18) -0.0036(18)
C43 0.0251(17) 0.0252(19) 0.039(2) 0.0035(14) 0.0007(16) -0.0048(16)
C44 0.0269(17) 0.0228(18) 0.037(2) 0.0033(14) 0.0111(15) -0.0026(15)
C45 0.0277(18) 0.0264(18) 0.049(3) 0.0000(15) 0.0142(18) -0.0007(17)
C46 0.0268(19) 0.031(2) 0.066(3) -0.0078(16) 0.0112(18) -0.0032(19)
C47 0.0275(18) 0.031(2) 0.055(3) -0.0048(16) -0.0026(18) -0.0152(18)
C48 0.0236(17) 0.0269(19) 0.035(2) 0.0044(14) 0.0025(15) -0.0051(15)
C49 0.042(2) 0.049(3) 0.039(3) 0.0008(19) 0.0022(19) 0.0133(19)
C50 0.054(3) 0.072(3) 0.039(3) -0.003(2) -0.011(2) -0.015(2)
N1 0.0230(14) 0.0201(14) 0.0273(16) 0.0006(11) 0.0005(12) 0.0016(11)
N2 0.0228(13) 0.0246(15) 0.0259(16) -0.0021(11) -0.0003(12) 0.0000(11)
O1 0.0443(14) 0.0275(13) 0.0253(14) 0.0096(10) 0.0033(11) 0.0005(10)
O2 0.0338(13) 0.0370(15) 0.0285(15) 0.0069(11) 0.0012(11) 0.0069(11)
O3 0.0482(15) 0.0290(14) 0.0293(15) -0.0073(11) 0.0054(12) 0.0006(11)
O4 0.0342(14) 0.0413(15) 0.0321(16) -0.0015(11) -0.0009(11) -0.0091(12)
S1 0.0248(4) 0.0209(6) 0.0290(5) 0.0025(3) -0.0027(3) -0.0023(3)
S2 0.0197(5) 0.0612(9) 0.0574(8) -0.0071(4) -0.0063(4) 0.0217(5)
S3 0.0250(4) 0.0211(6) 0.0284(5) -0.0005(3) -0.0011(3) 0.0017(3)
S4 0.0191(4) 0.0489(7) 0.0490(7) 0.0019(4) 0.0026(4) -0.0003(5)

loop_
_atom_type_symbol
_atom_type_description
_atom_type_scat_dispersion_real
_atom_type_scat_dispersion_imag
_atom_type_scat_source
C C 0.0033 0.0016 'International Tables Vol C Tables 4.2.6.8 and 6.1.1.4'
H H 0 0 'International Tables Vol C Tables 4.2.6.8 and 6.1.1.4'
N N 0.0061 0.0033 'International Tables Vol C Tables 4.2.6.8 and 6.1.1.4'
O O 0.0106 0.006 'International Tables Vol C Tables 4.2.6.8 and 6.1.1.4'
S S 0.1246 0.1234 'International Tables Vol C Tables 4.2.6.8 and 6.1.1.4'

loop_
_geom_angle_atom_site_label_1
_geom_angle_atom_site_label_2
_geom_angle_atom_site_label_3
_geom_angle
C6 C1 C2 119.7(3)
C1 C2 C3 120.6(4)
C2 C3 C4 119.9(3)
C5 C4 C3 119.3(3)
C5 C4 C7 121.5(3)
C3 C4 C7 119.2(3)
C6 C5 C4 119.7(3)
C1 C6 C5 120.8(3)
N1 C7 C4 123.7(3)
N1 C7 S1 114.3(2)
C4 C7 S1 122.0(2)
C9 C8 N1 115.9(3)
C9 C8 C10 125.7(3)
N1 C8 C10 118.4(3)
C8 C9 C11 129.9(3)
C8 C9 S1 108.6(2)
C11 C9 S1 121.4(3)
C18 C10 C12 112.0(3)
C18 C10 C8 124.6(4)
C12 C10 C8 123.3(3)
C19 C11 C23 117.8(3)
C19 C11 C9 121.0(3)
C23 C11 C9 121.2(3)
C13 C12 C17 118.2(4)
C13 C12 C10 130.6(3)
C17 C12 C10 111.2(3)
C14 C13 C12 120.1(4)
C13 C14 C15 121.4(4)
C16 C15 C14 120.9(4)
C15 C16 C17 118.7(4)
C16 C17 C12 120.7(4)
C16 C17 S2 127.6(3)
C12 C17 S2 111.7(3)
C10 C18 S2 114.2(3)
O1 C19 C11 114.7(3)
O1 C19 C20 124.0(3)
C11 C19 C20 121.3(3)
C21 C20 C19 119.1(3)
C20 C21 C22 121.5(3)
C21 C22 C23 119.1(3)
O2 C23 C22 123.3(3)
O2 C23 C11 115.5(3)
C22 C23 C11 121.2(3)
C27 C26 C31 120.1(3)
C26 C27 C28 120.8(3)
C27 C28 C29 120.0(3)
C28 C29 C30 119.2(3)
C28 C29 C32 120.1(3)
C30 C29 C32 120.7(3)
C31 C30 C29 119.7(3)
C26 C31 C30 120.2(3)
N2 C32 C29 124.0(3)
N2 C32 S3 114.3(2)
C29 C32 S3 121.7(2)
C34 C33 N2 115.9(3)
C34 C33 C35 125.1(3)
N2 C33 C35 119.0(3)
C33 C34 C36 128.9(3)
C33 C34 S3 109.0(2)
C36 C34 S3 122.0(2)
C37 C35 C38 112.0(3)
C37 C35 C33 123.6(3)
C38 C35 C33 124.3(3)
C44 C36 C48 117.6(3)
C44 C36 C34 121.4(3)
C48 C36 C34 121.0(3)
C35 C37 S4 114.0(3)
C39 C38 C43 118.2(3)
C39 C38 C35 130.3(3)
C43 C38 C35 111.4(3)
C40 C39 C38 120.1(3)
C39 C40 C41 120.6(4)
C42 C41 C40 121.3(4)
C41 C42 C43 118.3(3)
C42 C43 C38 121.5(3)
C42 C43 S4 127.4(3)
C38 C43 S4 111.1(3)
O3 C44 C45 123.9(3)
O3 C44 C36 114.6(3)
C45 C44 C36 121.6(3)
C46 C45 C44 118.8(4)
C45 C46 C47 121.6(4)
C48 C47 C46 119.3(4)
O4 C48 C47 124.1(3)
O4 C48 C36 115.0(3)
C47 C48 C36 120.9(4)
C7 N1 C8 111.2(3)
C32 N2 C33 110.9(3)
C19 O1 C24 118.4(3)
C23 O2 C25 118.1(3)
C44 O3 C49 118.3(3)
C48 O4 C50 117.9(3)
C7 S1 C9 89.97(15)
C18 S2 C17 90.99(18)
C34 S3 C32 89.90(16)
C37 S4 C43 91.48(17)

loop_
_geom_bond_atom_site_label_1
_geom_bond_atom_site_label_2
_geom_bond_distance
C1 C6 1.377(6)
C1 C2 1.379(5)
C2 C3 1.384(5)
C3 C4 1.396(5)
C4 C5 1.395(5)
C4 C7 1.479(4)
C5 C6 1.386(5)
C7 N1 1.311(4)
C7 S1 1.732(3)
C8 C9 1.374(5)
C8 N1 1.382(4)
C8 C10 1.464(4)
C9 C11 1.467(4)
C9 S1 1.743(3)
C10 C18 1.349(5)
C10 C12 1.435(5)
C11 C19 1.394(5)
C11 C23 1.411(5)
C12 C13 1.388(5)
C12 C17 1.411(4)
C13 C14 1.368(6)
C14 C15 1.378(6)
C15 C16 1.357(7)
C16 C17 1.410(6)
C17 S2 1.722(4)
C18 S2 1.714(4)
C19 O1 1.365(4)
C19 C20 1.396(5)
C20 C21 1.378(5)
C21 C22 1.382(5)
C22 C23 1.386(5)
C23 O2 1.365(4)
C24 O1 1.427(5)
C25 O2 1.413(4)
C26 C27 1.371(5)
C26 C31 1.375(6)
C27 C28 1.378(5)
C28 C29 1.393(5)
C29 C30 1.398(5)
C29 C32 1.470(4)
C30 C31 1.392(5)
C32 N2 1.304(4)
C32 S3 1.737(3)
C33 C34 1.371(5)
C33 N2 1.383(4)
C33 C35 1.473(4)
C34 C36 1.473(5)
C34 S3 1.725(3)
C35 C37 1.360(4)
C35 C38 1.438(5)
C36 C44 1.400(5)
C36 C48 1.412(5)
C37 S4 1.720(4)
C38 C39 1.400(5)
C38 C43 1.427(4)
C39 C40 1.372(5)
C40 C41 1.405(5)
C41 C42 1.375(6)
C42 C43 1.394(6)
C43 S4 1.728(4)
C44 O3 1.365(4)
C44 C45 1.396(5)
C45 C46 1.369(6)
C46 C47 1.391(6)
C47 C48 1.380(5)
C48 O4 1.367(4)
C49 O3 1.429(5)
C50 O4 1.409(5)
